data_4342298
loop_
_publ_author_name
'Huang, Kexuan'
'Martin, Caleb D.'

_publ_section_title
;
 Ring expansion reactions of pentaphenylborole with dipolar molecules as a
 route to seven-membered boron heterocycles.
;
_journal_issue 4
_journal_name_full 'Inorganic chemistry'
_journal_page_first 1869
_journal_page_last 1875
_journal_paper_doi 10.1021/ic502784d
_journal_volume 54
_journal_year 2015
_chemical_formula_sum 'C47 H35 B O'
_chemical_formula_weight 626.56
_chemical_name_systematic
;
 ?
;
_space_group_crystal_system monoclinic
_space_group_IT_number 7
_space_group_name_Hall 'P -2yc'
_space_group_name_H-M_alt 'P 1 c 1'
_symmetry_space_group_name_Hall 'P -2yc'
_symmetry_space_group_name_H-M 'P 1 c 1'
_atom_sites_solution_hydrogens mixed
_audit_creation_method SHELXL-2013
_cell_angle_alpha 90
_cell_angle_beta 115.1120(10)
_cell_angle_gamma 90
_cell_formula_units_Z 2
_cell_length_a 10.3111(3)
_cell_length_b 15.8416(5)
_cell_length_c 11.7030(4)
_cell_measurement_temperature 150(2)
_cell_measurement_theta_max 26.02
_cell_measurement_theta_min 2.31
_cell_volume 1730.93(10)
_computing_cell_refinement 'Bruker SAINT'
_computing_data_collection 'Bruker APEX2'
_computing_data_reduction 'Bruker SAINT'
_computing_molecular_graphics 'Bruker SHELXTL'
_computing_publication_material 'Bruker SHELXTL'
_computing_structure_refinement 'SHELXL-2013 (Sheldrick, 2013)'
_computing_structure_solution 'SHELXS-97 (Sheldrick 2008)'
_diffrn_ambient_temperature 150(2)
_diffrn_measured_fraction_theta_full 0.999
_diffrn_measured_fraction_theta_max 0.999
_diffrn_measurement_device_type 'Bruker APEX-II CCD'
_diffrn_measurement_method '\f and \w scans'
_diffrn_radiation_type MoK\a
_diffrn_radiation_wavelength 0.71073
_diffrn_reflns_av_R_equivalents 0.0859
_diffrn_reflns_av_unetI/netI 0.0462
_diffrn_reflns_Laue_measured_fraction_full 0.999
_diffrn_reflns_Laue_measured_fraction_max 0.999
_diffrn_reflns_limit_h_max 12
_diffrn_reflns_limit_h_min -12
_diffrn_reflns_limit_k_max 19
_diffrn_reflns_limit_k_min -19
_diffrn_reflns_limit_l_max 14
_diffrn_reflns_limit_l_min -14
_diffrn_reflns_number 55944
_diffrn_reflns_point_group_measured_fraction_full 0.999
_diffrn_reflns_point_group_measured_fraction_max 0.999
_diffrn_reflns_theta_full 25.242
_diffrn_reflns_theta_max 26.021
_diffrn_reflns_theta_min 2.312
_exptl_absorpt_coefficient_mu 0.069
_exptl_absorpt_correction_T_max 0.994
_exptl_absorpt_correction_T_min 0.992
_exptl_absorpt_correction_type multi-scan
_exptl_absorpt_process_details SADABs
_exptl_crystal_colour colourless
_exptl_crystal_density_diffrn 1.202
_exptl_crystal_description prism
_exptl_crystal_F_000 660
_exptl_crystal_size_max 0.120
_exptl_crystal_size_mid 0.120
_exptl_crystal_size_min 0.090
_refine_diff_density_max 0.153
_refine_diff_density_min -0.171
_refine_diff_density_rms 0.038
_refine_ls_abs_structure_details
;
 Flack x determined using 2332 quotients [(I+)-(I-)]/[(I+)+(I-)]
 (Parsons and Flack (2004), Acta Cryst. A60, s61).
;
_refine_ls_abs_structure_Flack 0.1(7)
_refine_ls_extinction_method none
_refine_ls_goodness_of_fit_ref 1.027
_refine_ls_hydrogen_treatment mixed
_refine_ls_matrix_type full
_refine_ls_number_parameters 445
_refine_ls_number_reflns 6825
_refine_ls_number_restraints 2
_refine_ls_restrained_S_all 1.027
_refine_ls_R_factor_all 0.0634
_refine_ls_R_factor_gt 0.0398
_refine_ls_shift/su_max 0.000
_refine_ls_shift/su_mean 0.000
_refine_ls_structure_factor_coef Fsqd
_refine_ls_weighting_details 'w=1/[\s^2^(Fo^2^)+(0.0400P)^2^+0.1326P] where P=(Fo^2^+2Fc^2^)/3'
_refine_ls_weighting_scheme calc
_refine_ls_wR_factor_gt 0.0764
_refine_ls_wR_factor_ref 0.0839
_reflns_Friedel_coverage 0.994
_reflns_Friedel_fraction_full 0.999
_reflns_Friedel_fraction_max 0.999
_reflns_number_gt 5447
_reflns_number_total 6825
_reflns_threshold_expression 'I > 2\s(I)'
_cod_data_source_file ic502784d_si_002.cif
_cod_data_source_block CDM14
_cod_depositor_comments 'Adding full bibliography for 4342296--4342300.cif.'
_cod_database_code 4342298
_shelx_space_group_comment
;
The symmetry employed for this shelxl refinement is uniquely defined
by the following loop, which should always be used as a source of
symmetry information in preference to the above space-group names.
They are only intended as comments.
;
_shelx_estimated_absorpt_t_min 0.992
_shelx_estimated_absorpt_t_max 0.994
_shelxl_version_number 2013-4

loop_
_space_group_symop_operation_xyz
'x, y, z'
'x, -y, z+1/2'

loop_
_atom_site_label
_atom_site_type_symbol
_atom_site_fract_x
_atom_site_fract_y
_atom_site_fract_z
_atom_site_U_iso_or_equiv
_atom_site_adp_type
_atom_site_occupancy
_atom_site_site_symmetry_order
_atom_site_calc_flag
_atom_site_refinement_flags_posn
_atom_site_refinement_flags_adp
B1 B 0.2548(3) 0.21829(19) 0.8279(3) 0.0223(7) Uani 1 1 d . .
C1 C 0.1233(3) 0.14102(16) 0.6267(2) 0.0195(6) Uani 1 1 d . .
C2 C 0.0517(3) 0.22292(16) 0.5567(2) 0.0187(6) Uani 1 1 d . .
C3 C 0.1222(3) 0.29731(16) 0.5765(2) 0.0194(6) Uani 1 1 d . .
C4 C 0.2769(3) 0.30998(16) 0.6600(2) 0.0198(6) Uani 1 1 d . .
C5 C 0.3440(3) 0.26995(16) 0.7729(2) 0.0217(6) Uani 1 1 d . .
C11 C 0.2525(3) 0.11266(16) 0.6049(2) 0.0210(6) Uani 1 1 d . .
C12 C 0.2610(3) 0.12938(17) 0.4919(3) 0.0254(6) Uani 1 1 d . .
H12 H 0.1895 0.1631 0.4297 0.030 Uiso 1 1 calc R U
C13 C 0.3728(3) 0.0973(2) 0.4687(3) 0.0335(7) Uani 1 1 d . .
H13 H 0.3777 0.1095 0.3911 0.040 Uiso 1 1 calc R U
C14 C 0.4760(3) 0.0484(2) 0.5570(3) 0.0408(8) Uani 1 1 d . .
H14 H 0.5524 0.0266 0.5408 0.049 Uiso 1 1 calc R U
C15 C 0.4692(3) 0.0308(2) 0.6695(3) 0.0396(8) Uani 1 1 d . .
H15 H 0.5413 -0.0029 0.7310 0.048 Uiso 1 1 calc R U
C16 C 0.3578(3) 0.06204(18) 0.6936(3) 0.0283(7) Uani 1 1 d . .
H16 H 0.3531 0.0489 0.7709 0.034 Uiso 1 1 calc R U
H52 H 0.528(3) 0.2297(18) 0.687(3) 0.034 Uiso 1 1 d . U
C21 C -0.1059(3) 0.22014(16) 0.4757(3) 0.0221(6) Uani 1 1 d . .
C22 C -0.1622(3) 0.18749(18) 0.3546(3) 0.0299(7) Uani 1 1 d . .
H22 H -0.0991 0.1658 0.3216 0.036 Uiso 1 1 calc R U
C23 C -0.3081(3) 0.1858(2) 0.2806(3) 0.0405(8) Uani 1 1 d . .
H23 H -0.3442 0.1637 0.1973 0.049 Uiso 1 1 calc R U
C24 C -0.3999(4) 0.2157(2) 0.3266(4) 0.0503(10) Uani 1 1 d . .
H24 H -0.5002 0.2146 0.2757 0.060 Uiso 1 1 calc R U
C25 C -0.3469(4) 0.2476(2) 0.4470(4) 0.0538(11) Uani 1 1 d . .
H25 H -0.4113 0.2678 0.4795 0.065 Uiso 1 1 calc R U
C26 C -0.2010(3) 0.2508(2) 0.5216(3) 0.0374(8) Uani 1 1 d . .
H26 H -0.1657 0.2739 0.6042 0.045 Uiso 1 1 calc R U
C31 C 0.0434(3) 0.37571(17) 0.5113(2) 0.0215(6) Uani 1 1 d . .
C32 C -0.0216(3) 0.38277(18) 0.3807(3) 0.0280(7) Uani 1 1 d . .
H32 H -0.0141 0.3377 0.3304 0.034 Uiso 1 1 calc R U
C33 C -0.0971(3) 0.45470(19) 0.3230(3) 0.0364(8) Uani 1 1 d . .
H33 H -0.1412 0.4587 0.2335 0.044 Uiso 1 1 calc R U
C34 C -0.1086(4) 0.52092(19) 0.3956(3) 0.0396(8) Uani 1 1 d . .
H34 H -0.1614 0.5701 0.3564 0.048 Uiso 1 1 calc R U
C35 C -0.0428(3) 0.51461(19) 0.5250(3) 0.0384(8) Uani 1 1 d . .
H35 H -0.0497 0.5599 0.5753 0.046 Uiso 1 1 calc R U
C36 C 0.0333(3) 0.44278(18) 0.5825(3) 0.0310(7) Uani 1 1 d . .
H36 H 0.0792 0.4396 0.6720 0.037 Uiso 1 1 calc R U
C41 C 0.3538(3) 0.37175(16) 0.6149(2) 0.0210(6) Uani 1 1 d . .
C42 C 0.3527(3) 0.36425(18) 0.4969(3) 0.0285(7) Uani 1 1 d . .
H42 H 0.2992 0.3202 0.4422 0.034 Uiso 1 1 calc R U
C43 C 0.4287(3) 0.42004(19) 0.4573(3) 0.0353(7) Uani 1 1 d . .
H43 H 0.4276 0.4135 0.3762 0.042 Uiso 1 1 calc R U
C44 C 0.5056(3) 0.48485(19) 0.5347(3) 0.0350(8) Uani 1 1 d . .
H44 H 0.5592 0.5224 0.5081 0.042 Uiso 1 1 calc R U
C45 C 0.5043(3) 0.49477(18) 0.6518(3) 0.0319(7) Uani 1 1 d . .
H45 H 0.5551 0.5402 0.7049 0.038 Uiso 1 1 calc R U
C46 C 0.4291(3) 0.43866(17) 0.6912(3) 0.0272(7) Uani 1 1 d . .
H46 H 0.4288 0.4459 0.7717 0.033 Uiso 1 1 calc R U
C51 C 0.5034(3) 0.27147(16) 0.8418(3) 0.0233(6) Uani 1 1 d . .
C52 C 0.5849(3) 0.24800(18) 0.7769(3) 0.0273(7) Uani 1 1 d . .
C53 C 0.7329(3) 0.24905(18) 0.8363(3) 0.0341(7) Uani 1 1 d . .
H53 H 0.7864 0.2335 0.7906 0.041 Uiso 1 1 calc R U
C54 C 0.8037(3) 0.27244(19) 0.9614(3) 0.0378(8) Uani 1 1 d . .
H54 H 0.9054 0.2740 1.0015 0.045 Uiso 1 1 calc R U
C55 C 0.7249(3) 0.29347(19) 1.0271(3) 0.0356(8) Uani 1 1 d . .
H55 H 0.7730 0.3089 1.1135 0.043 Uiso 1 1 calc R U
C56 C 0.5766(3) 0.29262(17) 0.9695(3) 0.0291(7) Uani 1 1 d . .
H56 H 0.5242 0.3065 1.0169 0.035 Uiso 1 1 calc R U
C61 C 0.2505(3) 0.23247(18) 0.9593(3) 0.0242(6) Uani 1 1 d . .
C62 C 0.2587(3) 0.31321(19) 1.0093(3) 0.0327(7) Uani 1 1 d . .
H62 H 0.2829 0.3597 0.9707 0.039 Uiso 1 1 calc R U
C63 C 0.2320(3) 0.3267(2) 1.1147(3) 0.0410(8) Uani 1 1 d . .
H63 H 0.2368 0.3821 1.1473 0.049 Uiso 1 1 calc R U
C64 C 0.1986(3) 0.2596(3) 1.1717(3) 0.0427(9) Uani 1 1 d . .
H64 H 0.1799 0.2690 1.2435 0.051 Uiso 1 1 calc R U
C65 C 0.1921(3) 0.1793(2) 1.1261(3) 0.0379(8) Uani 1 1 d . .
H65 H 0.1704 0.1330 1.1667 0.045 Uiso 1 1 calc R U
C66 C 0.2172(3) 0.1659(2) 1.0201(3) 0.0301(7) Uani 1 1 d . .
H66 H 0.2117 0.1102 0.9883 0.036 Uiso 1 1 calc R U
C101 C 0.0167(3) 0.06803(16) 0.5954(2) 0.0191(6) Uani 1 1 d . .
C102 C -0.0557(3) 0.05232(17) 0.6697(3) 0.0254(7) Uani 1 1 d . .
H102 H -0.0358 0.0862 0.7422 0.030 Uiso 1 1 calc R U
C103 C -0.1560(3) -0.01150(18) 0.6407(3) 0.0286(7) Uani 1 1 d . .
H103 H -0.2029 -0.0215 0.6939 0.034 Uiso 1 1 calc R U
C104 C -0.1882(3) -0.06076(17) 0.5351(3) 0.0271(6) Uani 1 1 d . .
H104 H -0.2587 -0.1039 0.5139 0.033 Uiso 1 1 calc R U
C105 C -0.1166(3) -0.04642(18) 0.4610(3) 0.0309(7) Uani 1 1 d . .
H105 H -0.1373 -0.0804 0.3884 0.037 Uiso 1 1 calc R U
C106 C -0.0150(3) 0.01682(17) 0.4905(3) 0.0259(6) Uani 1 1 d . .
H106 H 0.0338 0.0253 0.4385 0.031 Uiso 1 1 calc R U
O1 O 0.16317(19) 0.15692(11) 0.75971(16) 0.0224(4) Uani 1 1 d . .

loop_
_atom_site_aniso_label
_atom_site_aniso_U_11
_atom_site_aniso_U_22
_atom_site_aniso_U_33
_atom_site_aniso_U_23
_atom_site_aniso_U_13
_atom_site_aniso_U_12
B1 0.0216(17) 0.0197(16) 0.0211(17) 0.0012(14) 0.0046(13) 0.0022(13)
C1 0.0220(14) 0.0231(14) 0.0128(14) 0.0011(11) 0.0068(12) 0.0021(11)
C2 0.0204(14) 0.0216(14) 0.0149(14) -0.0016(11) 0.0081(11) 0.0003(11)
C3 0.0216(14) 0.0235(15) 0.0146(14) -0.0013(11) 0.0089(12) 0.0028(11)
C4 0.0220(14) 0.0188(14) 0.0186(15) -0.0031(12) 0.0086(12) -0.0016(12)
C5 0.0249(15) 0.0202(14) 0.0167(14) -0.0043(12) 0.0058(12) -0.0028(12)
C11 0.0188(14) 0.0185(13) 0.0237(15) -0.0023(11) 0.0073(12) -0.0032(11)
C12 0.0252(15) 0.0258(15) 0.0240(16) -0.0007(12) 0.0093(13) -0.0005(12)
C13 0.0300(17) 0.0407(18) 0.0359(18) -0.0080(15) 0.0198(15) -0.0031(14)
C14 0.0314(18) 0.045(2) 0.051(2) -0.0075(17) 0.0217(17) 0.0080(15)
C15 0.0252(16) 0.0367(18) 0.046(2) 0.0014(15) 0.0046(15) 0.0112(14)
C16 0.0276(16) 0.0265(16) 0.0275(16) 0.0040(13) 0.0087(13) 0.0024(13)
C21 0.0202(14) 0.0177(14) 0.0280(16) 0.0046(12) 0.0099(12) 0.0015(11)
C22 0.0245(15) 0.0289(16) 0.0317(17) -0.0013(13) 0.0075(13) -0.0032(13)
C23 0.0265(18) 0.0389(19) 0.041(2) 0.0040(16) -0.0002(15) -0.0065(14)
C24 0.0218(17) 0.054(2) 0.060(3) 0.017(2) 0.0030(17) -0.0041(16)
C25 0.029(2) 0.062(2) 0.079(3) 0.016(2) 0.032(2) 0.0137(17)
C26 0.0322(18) 0.0453(19) 0.0407(19) 0.0060(16) 0.0213(16) 0.0066(15)
C31 0.0210(14) 0.0203(14) 0.0227(15) 0.0011(12) 0.0087(12) -0.0015(11)
C32 0.0310(16) 0.0238(15) 0.0247(17) -0.0021(12) 0.0074(13) 0.0011(13)
C33 0.0406(18) 0.0343(17) 0.0274(17) 0.0086(15) 0.0078(14) 0.0061(15)
C34 0.0418(19) 0.0246(17) 0.046(2) 0.0078(15) 0.0119(16) 0.0093(14)
C35 0.045(2) 0.0284(17) 0.040(2) -0.0049(15) 0.0161(16) 0.0097(14)
C36 0.0371(18) 0.0268(16) 0.0268(17) -0.0015(13) 0.0113(14) 0.0023(13)
C41 0.0177(14) 0.0209(14) 0.0219(15) 0.0035(12) 0.0059(12) 0.0030(11)
C42 0.0359(17) 0.0256(15) 0.0231(16) -0.0022(12) 0.0115(13) -0.0064(13)
C43 0.0449(19) 0.0379(18) 0.0279(17) 0.0021(14) 0.0200(15) -0.0039(15)
C44 0.0373(18) 0.0299(17) 0.040(2) 0.0071(14) 0.0187(16) -0.0050(14)
C45 0.0330(18) 0.0227(15) 0.0340(19) -0.0003(13) 0.0084(15) -0.0072(13)
C46 0.0308(16) 0.0245(15) 0.0235(16) -0.0014(13) 0.0088(13) -0.0021(13)
C51 0.0250(15) 0.0189(14) 0.0232(15) 0.0045(12) 0.0076(12) -0.0026(12)
C52 0.0249(16) 0.0237(15) 0.0297(17) 0.0061(13) 0.0082(14) 0.0002(12)
C53 0.0290(17) 0.0264(16) 0.047(2) 0.0128(15) 0.0163(15) 0.0045(13)
C54 0.0213(16) 0.0295(17) 0.048(2) 0.0096(15) 0.0003(16) -0.0045(13)
C55 0.0328(18) 0.0261(16) 0.0293(17) 0.0034(13) -0.0050(14) -0.0046(13)
C56 0.0309(17) 0.0245(15) 0.0250(16) 0.0004(13) 0.0052(14) -0.0023(13)
C61 0.0184(14) 0.0316(16) 0.0189(15) -0.0030(12) 0.0042(12) -0.0012(12)
C62 0.0302(17) 0.0345(17) 0.0276(17) -0.0048(14) 0.0067(13) 0.0005(13)
C63 0.0302(17) 0.055(2) 0.0291(18) -0.0202(16) 0.0044(14) 0.0046(15)
C64 0.0254(17) 0.082(3) 0.0194(17) -0.0108(18) 0.0085(14) -0.0032(17)
C65 0.0267(16) 0.067(2) 0.0176(16) 0.0030(16) 0.0073(13) -0.0054(16)
C66 0.0269(16) 0.0408(18) 0.0199(15) -0.0002(13) 0.0074(13) -0.0047(13)
C101 0.0180(13) 0.0183(13) 0.0184(14) 0.0021(11) 0.0053(11) 0.0024(11)
C102 0.0284(16) 0.0278(16) 0.0220(16) -0.0036(12) 0.0126(13) -0.0022(13)
C103 0.0272(16) 0.0330(17) 0.0287(17) 0.0032(13) 0.0149(14) -0.0023(13)
C104 0.0272(15) 0.0226(14) 0.0327(17) 0.0013(13) 0.0137(13) -0.0037(12)
C105 0.0371(18) 0.0270(16) 0.0315(17) -0.0079(13) 0.0175(15) -0.0080(13)
C106 0.0278(15) 0.0272(16) 0.0269(16) -0.0030(13) 0.0157(13) -0.0045(13)
O1 0.0264(10) 0.0260(10) 0.0151(10) -0.0008(8) 0.0090(8) -0.0032(8)

loop_
_atom_type_symbol
_atom_type_description
_atom_type_scat_dispersion_real
_atom_type_scat_dispersion_imag
_atom_type_scat_source
C C 0.0033 0.0016 'International Tables Vol C Tables 4.2.6.8 and 6.1.1.4'
H H 0.0000 0.0000 'International Tables Vol C Tables 4.2.6.8 and 6.1.1.4'
O O 0.0106 0.0060 'International Tables Vol C Tables 4.2.6.8 and 6.1.1.4'
B B 0.0013 0.0007 'International Tables Vol C Tables 4.2.6.8 and 6.1.1.4'

loop_
_geom_angle_atom_site_label_1
_geom_angle_atom_site_label_2
_geom_angle_atom_site_label_3
_geom_angle
O1 B1 C5 121.3(3)
O1 B1 C61 112.1(2)
C5 B1 C61 126.5(2)
O1 C1 C11 111.1(2)
O1 C1 C101 103.6(2)
C11 C1 C101 109.1(2)
O1 C1 C2 106.1(2)
C11 C1 C2 114.4(2)
C101 C1 C2 112.0(2)
C3 C2 C21 119.7(2)
C3 C2 C1 122.7(2)
C21 C2 C1 117.3(2)
C2 C3 C4 125.3(2)
C2 C3 C31 119.8(2)
C4 C3 C31 114.8(2)
C5 C4 C3 122.5(2)
C5 C4 C41 121.5(2)
C3 C4 C41 116.0(2)
C4 C5 C51 120.5(2)
C4 C5 B1 119.9(2)
C51 C5 B1 119.5(2)
C12 C11 C16 118.4(3)
C12 C11 C1 121.1(2)
C16 C11 C1 120.2(2)
C11 C12 C13 120.7(3)
C11 C12 H12 119.7
C13 C12 H12 119.7
C14 C13 C12 120.3(3)
C14 C13 H13 119.9
C12 C13 H13 119.9
C13 C14 C15 119.9(3)
C13 C14 H14 120.0
C15 C14 H14 120.0
C14 C15 C16 120.4(3)
C14 C15 H15 119.8
C16 C15 H15 119.8
C15 C16 C11 120.3(3)
C15 C16 H16 119.8
C11 C16 H16 119.8
C22 C21 C26 117.9(3)
C22 C21 C2 122.1(2)
C26 C21 C2 120.0(3)
C23 C22 C21 121.4(3)
C23 C22 H22 119.3
C21 C22 H22 119.3
C24 C23 C22 120.1(3)
C24 C23 H23 119.9
C22 C23 H23 119.9
C23 C24 C25 119.7(3)
C23 C24 H24 120.2
C25 C24 H24 120.2
C24 C25 C26 120.9(3)
C24 C25 H25 119.6
C26 C25 H25 119.6
C25 C26 C21 120.0(3)
C25 C26 H26 120.0
C21 C26 H26 120.0
C36 C31 C32 118.5(2)
C36 C31 C3 119.5(2)
C32 C31 C3 122.0(2)
C33 C32 C31 120.8(3)
C33 C32 H32 119.6
C31 C32 H32 119.6
C32 C33 C34 120.0(3)
C32 C33 H33 120.0
C34 C33 H33 120.0
C35 C34 C33 119.3(3)
C35 C34 H34 120.4
C33 C34 H34 120.4
C34 C35 C36 120.5(3)
C34 C35 H35 119.7
C36 C35 H35 119.7
C31 C36 C35 120.8(3)
C31 C36 H36 119.6
C35 C36 H36 119.6
C42 C41 C46 118.2(3)
C42 C41 C4 121.2(2)
C46 C41 C4 120.6(2)
C41 C42 C43 120.9(3)
C41 C42 H42 119.5
C43 C42 H42 119.5
C44 C43 C42 120.4(3)
C44 C43 H43 119.8
C42 C43 H43 119.8
C43 C44 C45 119.4(3)
C43 C44 H44 120.3
C45 C44 H44 120.3
C46 C45 C44 120.0(3)
C46 C45 H45 120.0
C44 C45 H45 120.0
C45 C46 C41 121.0(3)
C45 C46 H46 119.5
C41 C46 H46 119.5
C56 C51 C52 117.9(3)
C56 C51 C5 123.5(3)
C52 C51 C5 118.6(2)
C53 C52 C51 120.8(3)
C53 C52 H52 124.1(18)
C51 C52 H52 115.1(18)
C54 C53 C52 120.7(3)
C54 C53 H53 119.6
C52 C53 H53 119.6
C55 C54 C53 119.0(3)
C55 C54 H54 120.5
C53 C54 H54 120.5
C54 C55 C56 121.2(3)
C54 C55 H55 119.4
C56 C55 H55 119.4
C55 C56 C51 120.4(3)
C55 C56 H56 119.8
C51 C56 H56 119.8
C66 C61 C62 117.7(3)
C66 C61 B1 120.4(3)
C62 C61 B1 121.3(3)
C63 C62 C61 120.9(3)
C63 C62 H62 119.6
C61 C62 H62 119.6
C64 C63 C62 119.8(3)
C64 C63 H63 120.1
C62 C63 H63 120.1
C65 C64 C63 120.7(3)
C65 C64 H64 119.7
C63 C64 H64 119.7
C64 C65 C66 119.5(3)
C64 C65 H65 120.2
C66 C65 H65 120.2
C65 C66 C61 121.4(3)
C65 C66 H66 119.3
C61 C66 H66 119.3
C102 C101 C106 117.5(2)
C102 C101 C1 120.5(2)
C106 C101 C1 122.0(2)
C103 C102 C101 121.5(3)
C103 C102 H102 119.2
C101 C102 H102 119.2
C104 C103 C102 120.4(3)
C104 C103 H103 119.8
C102 C103 H103 119.8
C105 C104 C103 118.8(3)
C105 C104 H104 120.6
C103 C104 H104 120.6
C104 C105 C106 120.9(3)
C104 C105 H105 119.5
C106 C105 H105 119.5
C105 C106 C101 120.9(3)
C105 C106 H106 119.6
C101 C106 H106 119.6
B1 O1 C1 124.4(2)

loop_
_geom_bond_atom_site_label_1
_geom_bond_atom_site_label_2
_geom_bond_distance
B1 O1 1.354(4)
B1 C5 1.560(4)
B1 C61 1.573(4)
C1 O1 1.453(3)
C1 C11 1.527(4)
C1 C101 1.529(4)
C1 C2 1.545(4)
C2 C3 1.352(4)
C2 C21 1.495(4)
C3 C4 1.488(4)
C3 C31 1.503(4)
C4 C5 1.360(4)
C4 C41 1.490(4)
C5 C51 1.492(4)
C11 C12 1.387(4)
C11 C16 1.394(4)
C12 C13 1.388(4)
C12 H12 0.9500
C13 C14 1.367(4)
C13 H13 0.9500
C14 C15 1.376(5)
C14 H14 0.9500
C15 C16 1.385(4)
C15 H15 0.9500
C16 H16 0.9500
C21 C22 1.384(4)
C21 C26 1.389(4)
C22 C23 1.381(4)
C22 H22 0.9500
C23 C24 1.358(5)
C23 H23 0.9500
C24 C25 1.374(5)
C24 H24 0.9500
C25 C26 1.384(5)
C25 H25 0.9500
C26 H26 0.9500
C31 C36 1.381(4)
C31 C32 1.388(4)
C32 C33 1.384(4)
C32 H32 0.9500
C33 C34 1.386(4)
C33 H33 0.9500
C34 C35 1.375(4)
C34 H34 0.9500
C35 C36 1.384(4)
C35 H35 0.9500
C36 H36 0.9500
C41 C42 1.381(4)
C41 C46 1.391(4)
C42 C43 1.385(4)
C42 H42 0.9500
C43 C44 1.376(4)
C43 H43 0.9500
C44 C45 1.384(4)
C44 H44 0.9500
C45 C46 1.381(4)
C45 H45 0.9500
C46 H46 0.9500
C51 C56 1.399(4)
C51 C52 1.401(4)
C52 C53 1.382(4)
C52 H52 1.00(3)
C53 C54 1.381(4)
C53 H53 0.9500
C54 C55 1.376(5)
C54 H54 0.9500
C55 C56 1.385(4)
C55 H55 0.9500
C56 H56 0.9500
C61 C66 1.394(4)
C61 C62 1.394(4)
C62 C63 1.390(4)
C62 H62 0.9500
C63 C64 1.373(5)
C63 H63 0.9500
C64 C65 1.371(5)
C64 H64 0.9500
C65 C66 1.387(4)
C65 H65 0.9500
C66 H66 0.9500
C101 C102 1.388(4)
C101 C106 1.389(4)
C102 C103 1.382(4)
C102 H102 0.9500
C103 C104 1.378(4)
C103 H103 0.9500
C104 C105 1.377(4)
C104 H104 0.9500
C105 C106 1.383(4)
C105 H105 0.9500
C106 H106 0.9500

loop_
_geom_torsion_atom_site_label_1
_geom_torsion_atom_site_label_2
_geom_torsion_atom_site_label_3
_geom_torsion_atom_site_label_4
_geom_torsion
O1 C1 C2 C3 62.7(3)
C11 C1 C2 C3 -60.1(3)
C101 C1 C2 C3 175.1(2)
O1 C1 C2 C21 -110.2(2)
C11 C1 C2 C21 127.0(2)
C101 C1 C2 C21 2.2(3)
C21 C2 C3 C4 176.6(2)
C1 C2 C3 C4 3.9(4)
C21 C2 C3 C31 -3.4(4)
C1 C2 C3 C31 -176.1(2)
C2 C3 C4 C5 -38.9(4)
C31 C3 C4 C5 141.1(2)
C2 C3 C4 C41 143.1(3)
C31 C3 C4 C41 -36.9(3)
C3 C4 C5 C51 168.3(2)
C41 C4 C5 C51 -13.9(4)
C3 C4 C5 B1 -8.7(4)
C41 C4 C5 B1 169.2(2)
O1 B1 C5 C4 53.8(4)
C61 B1 C5 C4 -122.3(3)
O1 B1 C5 C51 -123.2(3)
C61 B1 C5 C51 60.7(4)
O1 C1 C11 C12 -150.9(2)
C101 C1 C11 C12 95.4(3)
C2 C1 C11 C12 -30.9(3)
O1 C1 C11 C16 35.5(3)
C101 C1 C11 C16 -78.1(3)
C2 C1 C11 C16 155.5(2)
C16 C11 C12 C13 -0.9(4)
C1 C11 C12 C13 -174.6(2)
C11 C12 C13 C14 0.3(4)
C12 C13 C14 C15 0.0(5)
C13 C14 C15 C16 0.4(5)
C14 C15 C16 C11 -1.0(5)
C12 C11 C16 C15 1.2(4)
C1 C11 C16 C15 175.0(3)
C3 C2 C21 C22 105.7(3)
C1 C2 C21 C22 -81.2(3)
C3 C2 C21 C26 -74.4(3)
C1 C2 C21 C26 98.7(3)
C26 C21 C22 C23 0.5(4)
C2 C21 C22 C23 -179.6(3)
C21 C22 C23 C24 -0.7(5)
C22 C23 C24 C25 0.0(5)
C23 C24 C25 C26 0.9(5)
C24 C25 C26 C21 -1.1(5)
C22 C21 C26 C25 0.4(4)
C2 C21 C26 C25 -179.5(3)
C2 C3 C31 C36 118.1(3)
C4 C3 C31 C36 -61.9(3)
C2 C3 C31 C32 -61.1(4)
C4 C3 C31 C32 118.9(3)
C36 C31 C32 C33 -1.2(4)
C3 C31 C32 C33 178.1(3)
C31 C32 C33 C34 0.0(5)
C32 C33 C34 C35 0.8(5)
C33 C34 C35 C36 -0.4(5)
C32 C31 C36 C35 1.5(4)
C3 C31 C36 C35 -177.7(3)
C34 C35 C36 C31 -0.7(5)
C5 C4 C41 C42 127.6(3)
C3 C4 C41 C42 -54.4(3)
C5 C4 C41 C46 -52.3(4)
C3 C4 C41 C46 125.7(3)
C46 C41 C42 C43 2.2(4)
C4 C41 C42 C43 -177.6(3)
C41 C42 C43 C44 -0.7(5)
C42 C43 C44 C45 -1.2(5)
C43 C44 C45 C46 1.6(4)
C44 C45 C46 C41 -0.1(4)
C42 C41 C46 C45 -1.8(4)
C4 C41 C46 C45 178.0(2)
C4 C5 C51 C56 130.5(3)
B1 C5 C51 C56 -52.5(4)
C4 C5 C51 C52 -51.5(4)
B1 C5 C51 C52 125.4(3)
C56 C51 C52 C53 -2.5(4)
C5 C51 C52 C53 179.5(3)
C51 C52 C53 C54 0.7(4)
C52 C53 C54 C55 1.0(4)
C53 C54 C55 C56 -0.9(5)
C54 C55 C56 C51 -1.0(4)
C52 C51 C56 C55 2.6(4)
C5 C51 C56 C55 -179.4(3)
O1 B1 C61 C66 29.7(4)
C5 B1 C61 C66 -153.9(3)
O1 B1 C61 C62 -140.8(3)
C5 B1 C61 C62 35.6(4)
C66 C61 C62 C63 -1.1(4)
B1 C61 C62 C63 169.6(3)
C61 C62 C63 C64 0.8(5)
C62 C63 C64 C65 0.3(5)
C63 C64 C65 C66 -1.0(5)
C64 C65 C66 C61 0.6(4)
C62 C61 C66 C65 0.5(4)
B1 C61 C66 C65 -170.4(3)
O1 C1 C101 C102 21.8(3)
C11 C1 C101 C102 140.2(2)
C2 C1 C101 C102 -92.1(3)
O1 C1 C101 C106 -160.2(2)
C11 C1 C101 C106 -41.8(3)
C2 C1 C101 C106 85.9(3)
C106 C101 C102 C103 -0.3(4)
C1 C101 C102 C103 177.8(2)
C101 C102 C103 C104 -0.9(4)
C102 C103 C104 C105 1.4(4)
C103 C104 C105 C106 -0.7(4)
C104 C105 C106 C101 -0.5(4)
C102 C101 C106 C105 1.0(4)
C1 C101 C106 C105 -177.0(3)
C5 B1 O1 C1 -9.1(4)
C61 B1 O1 C1 167.5(2)
C11 C1 O1 B1 64.3(3)
C101 C1 O1 B1 -178.7(2)
C2 C1 O1 B1 -60.6(3)
